data_1518891
loop_
_publ_author_name
'Yoneda, Tetsuya'
'Tabata, Hidetsugu'
'Tasaka, Tomohiko Tasaka'
'Oshitari, Tetsuta'
'Takahashi, Hideyo'
'Natsugari, Hideaki'

_publ_section_title
;
 N-Benzoyl-1,5-benzothiazepine and Its S-Oxide as Vasopres-sin Receptor
 Ligands: Insight into the Active Stereochemistry around the 7-Membered
 Ring.
;
_journal_name_full 'Journal of medicinal chemistry'
_journal_page_first 150324093458001
_journal_paper_doi 10.1021/acs.jmedchem.5b00289
_journal_year 2015
_chemical_absolute_configuration 'CHOOSE rm ad rmad syn or unk'
_chemical_formula_moiety 'C16 H15 N O2 S'
_chemical_formula_sum 'C16 H15 N O2 S'
_chemical_formula_weight 285.36
_space_group_IT_number 19
_symmetry_cell_setting orthorhombic
_symmetry_Int_Tables_number 19
_symmetry_space_group_name_Hall 'P 2ac 2ab'
_symmetry_space_group_name_H-M 'P 21 21 21'
_atom_sites_solution_hydrogens geom
_atom_sites_solution_primary direct
_atom_sites_solution_secondary difmap
_cell_angle_alpha 90.0000
_cell_angle_beta 90.0000
_cell_angle_gamma 90.0000
_cell_formula_units_Z 4
_cell_length_a 9.29143(17)
_cell_length_b 10.36338(19)
_cell_length_c 14.7858(3)
_cell_measurement_reflns_used 13004
_cell_measurement_temperature 173
_cell_measurement_theta_max 68.25
_cell_measurement_theta_min 2.99
_cell_volume 1423.73(5)
_computing_cell_refinement 'RAPID AUTO'
_computing_data_collection 'RAPID AUTO (Rigaku, ????)'
_computing_data_reduction 'RAPID AUTO'
_computing_molecular_graphics 'CrystalStructure 4.0'
_computing_publication_material 'CrystalStructure 4.0 (Rigaku, 2010)'
_computing_structure_refinement 'CRYSTALS (Carruthers, et al., 1999)'
_computing_structure_solution 'SIR92 (Altomare, et al., 1994)'
_diffrn_ambient_temperature 173
_diffrn_detector_area_resol_mean 10.000
_diffrn_measured_fraction_theta_full 1.000
_diffrn_measured_fraction_theta_max 1.000
_diffrn_measurement_device_type 'Rigaku R-AXIS RAPID'
_diffrn_measurement_method \w
_diffrn_radiation_type 'Cu K\a'
_diffrn_radiation_wavelength 1.54187
_diffrn_reflns_av_R_equivalents 0.0274
_diffrn_reflns_limit_h_max 11
_diffrn_reflns_limit_h_min -11
_diffrn_reflns_limit_k_max 12
_diffrn_reflns_limit_k_min -12
_diffrn_reflns_limit_l_max 17
_diffrn_reflns_limit_l_min -17
_diffrn_reflns_number 14197
_diffrn_reflns_theta_full 68.23
_diffrn_reflns_theta_max 68.23
_diffrn_standards_number 0
_exptl_absorpt_coefficient_mu 2.023
_exptl_absorpt_correction_T_max 0.667
_exptl_absorpt_correction_T_min 0.578
_exptl_absorpt_correction_type multi-scan
_exptl_absorpt_process_details 'ABSCOR (Rigaku, 1995)'
_exptl_crystal_colour colorless
_exptl_crystal_density_diffrn 1.331
_exptl_crystal_density_method 'not measured'
_exptl_crystal_description block
_exptl_crystal_F_000 600.00
_exptl_crystal_size_max 0.200
_exptl_crystal_size_mid 0.200
_exptl_crystal_size_min 0.200
_refine_diff_density_max 0.401
_refine_diff_density_min -0.343
_refine_ls_abs_structure_details 'Flack, H. D. (1983), Acta Cryst. A39, 876-881.  1087 Friedel Pairs'
_refine_ls_abs_structure_Flack 0.010(17)
_refine_ls_extinction_coef 4(5)
_refine_ls_extinction_method 'Larson (1970) Crystallographic Computing eq. 22'
_refine_ls_goodness_of_fit_ref 1.174
_refine_ls_hydrogen_treatment constr
_refine_ls_number_parameters 198
_refine_ls_number_reflns 2598
_refine_ls_R_factor_gt 0.0308
_refine_ls_shift/su_max 0.000
_refine_ls_structure_factor_coef F
_refine_ls_weighting_details 'w = 1/[0.0010Fo^2^ + 1.0000\s(Fo^2^)]'
_refine_ls_weighting_scheme calc
_refine_ls_wR_factor_ref 0.0468
_reflns_number_gt 2495
_reflns_number_total 2598
_reflns_threshold_expression F>2.0\s(F)
_cod_data_source_file jm5b00289_si_004.cif
_cod_data_source_block 140716(TY1-61-31F)
_cod_database_code 1518891

loop_
_symmetry_equiv_pos_site_id
_symmetry_equiv_pos_as_xyz
1 +X,+Y,+Z
2 1/2+X,1/2-Y,-Z
3 -X,1/2+Y,1/2-Z
4 1/2-X,-Y,1/2+Z

loop_
_atom_site_label
_atom_site_type_symbol
_atom_site_fract_x
_atom_site_fract_y
_atom_site_fract_z
_atom_site_U_iso_or_equiv
_atom_site_adp_type
_atom_site_occupancy
_atom_site_symmetry_multiplicity
_atom_site_calc_flag
_atom_site_refinement_flags
S1 S 0.39876(5) -0.14087(4) 0.05880(3) 0.03008(13) Uani 1.0 4 d .
O1 O 0.44732(17) -0.24659(14) 0.12010(9) 0.0436(5) Uani 1.0 4 d .
O2 O 0.25486(17) 0.23173(14) -0.11701(8) 0.0381(4) Uani 1.0 4 d .
N1 N 0.20858(16) 0.05753(14) -0.02888(9) 0.0245(4) Uani 1.0 4 d .
C1 C 0.3441(3) -0.21536(19) -0.04682(13) 0.0344(5) Uani 1.0 4 d .
C2 C 0.3219(3) -0.1163(2) -0.12224(13) 0.0350(6) Uani 1.0 4 d .
C3 C 0.1934(2) -0.02792(18) -0.10820(12) 0.0292(5) Uani 1.0 4 d .
C4 C 0.15342(19) 0.00893(16) 0.05536(12) 0.0232(5) Uani 1.0 4 d .
C5 C 0.02696(19) 0.05607(19) 0.09219(12) 0.0271(5) Uani 1.0 4 d .
C6 C -0.0270(3) 0.00324(18) 0.17155(13) 0.0320(5) Uani 1.0 4 d .
C7 C 0.0440(3) -0.09783(18) 0.21414(12) 0.0313(5) Uani 1.0 4 d .
C8 C 0.1719(2) -0.14465(19) 0.17821(12) 0.0294(5) Uani 1.0 4 d .
C9 C 0.22469(19) -0.09139(17) 0.09881(12) 0.0240(5) Uani 1.0 4 d .
C10 C 0.23978(19) 0.18620(17) -0.04161(11) 0.0266(5) Uani 1.0 4 d .
C11 C 0.26335(19) 0.26777(18) 0.04022(12) 0.0285(5) Uani 1.0 4 d .
C12 C 0.2077(2) 0.39261(19) 0.03958(14) 0.0344(6) Uani 1.0 4 d .
C13 C 0.2404(3) 0.4777(3) 0.10937(15) 0.0425(6) Uani 1.0 4 d .
C14 C 0.3312(3) 0.4400(3) 0.17825(16) 0.0455(7) Uani 1.0 4 d .
C15 C 0.3873(3) 0.3163(3) 0.17956(15) 0.0425(6) Uani 1.0 4 d .
C16 C 0.3540(2) 0.2301(2) 0.11105(13) 0.0334(6) Uani 1.0 4 d .
H1 H 0.4122 -0.2731 -0.0757 0.0422 Uiso 1.0 4 calc R
H2 H 0.2518 -0.2591 -0.0477 0.0415 Uiso 1.0 4 calc R
H3 H 0.4073 -0.0628 -0.1263 0.0420 Uiso 1.0 4 calc R
H4 H 0.3083 -0.1622 -0.1788 0.0418 Uiso 1.0 4 calc R
H5 H 0.1074 -0.0795 -0.0997 0.0349 Uiso 1.0 4 calc R
H6 H 0.1814 0.0271 -0.1607 0.0352 Uiso 1.0 4 calc R
H7 H -0.0228 0.1221 0.0632 0.0322 Uiso 1.0 4 calc R
H8 H -0.1109 0.0366 0.1967 0.0385 Uiso 1.0 4 calc R
H9 H 0.0062 -0.1338 0.2666 0.0372 Uiso 1.0 4 calc R
H10 H 0.2209 -0.2115 0.2068 0.0351 Uiso 1.0 4 calc R
H11 H 0.1485 0.4188 -0.0077 0.0418 Uiso 1.0 4 calc R
H12 H 0.2004 0.5599 0.1093 0.0510 Uiso 1.0 4 calc R
H13 H 0.3548 0.4982 0.2238 0.0545 Uiso 1.0 4 calc R
H14 H 0.4476 0.2909 0.2265 0.0511 Uiso 1.0 4 calc R
H15 H 0.3928 0.1474 0.1123 0.0396 Uiso 1.0 4 calc R

loop_
_atom_site_aniso_label
_atom_site_aniso_U_11
_atom_site_aniso_U_22
_atom_site_aniso_U_33
_atom_site_aniso_U_12
_atom_site_aniso_U_13
_atom_site_aniso_U_23
S1 0.0267(3) 0.0303(3) 0.0333(3) 0.00628(18) -0.00197(19) -0.00298(19)
O1 0.0487(9) 0.0413(9) 0.0410(9) 0.0198(7) -0.0093(7) -0.0009(7)
O2 0.0564(9) 0.0315(8) 0.0266(8) -0.0094(7) 0.0034(6) 0.0027(6)
N1 0.0257(8) 0.0245(8) 0.0231(8) -0.0019(7) 0.0008(6) 0.0013(6)
C1 0.0434(11) 0.0293(10) 0.0307(10) 0.0030(9) 0.0038(9) -0.0087(8)
C2 0.0405(11) 0.0357(12) 0.0287(10) -0.0022(10) 0.0038(9) -0.0059(8)
C3 0.0346(10) 0.0300(11) 0.0231(9) -0.0066(8) -0.0009(8) 0.0002(8)
C4 0.0253(9) 0.0217(9) 0.0225(9) -0.0028(7) -0.0017(8) -0.0011(8)
C5 0.0238(9) 0.0256(9) 0.0318(10) -0.0003(8) -0.0019(8) 0.0009(8)
C6 0.0287(10) 0.0367(11) 0.0306(10) -0.0004(9) 0.0056(8) -0.0070(9)
C7 0.0402(11) 0.0335(11) 0.0202(9) -0.0080(9) 0.0015(8) -0.0008(8)
C8 0.0402(10) 0.0257(9) 0.0222(9) -0.0008(9) -0.0045(8) -0.0006(8)
C9 0.0256(9) 0.0223(9) 0.0242(9) -0.0001(7) -0.0026(7) -0.0046(7)
C10 0.0245(9) 0.0289(10) 0.0263(10) -0.0016(8) 0.0017(7) 0.0016(8)
C11 0.0274(9) 0.0277(10) 0.0305(10) -0.0057(8) 0.0046(8) 0.0004(8)
C12 0.0331(10) 0.0321(10) 0.0381(11) -0.0027(9) 0.0062(9) 0.0006(8)
C13 0.0425(12) 0.0335(12) 0.0515(13) -0.0038(10) 0.0142(11) -0.0115(10)
C14 0.0388(12) 0.0530(14) 0.0446(13) -0.0163(11) 0.0126(10) -0.0225(11)
C15 0.0388(12) 0.0532(14) 0.0355(11) -0.0120(11) -0.0027(9) -0.0034(10)
C16 0.0339(10) 0.0330(11) 0.0333(11) -0.0037(9) -0.0006(8) -0.0012(9)

loop_
_atom_type_symbol
_atom_type_description
_atom_type_scat_dispersion_real
_atom_type_scat_dispersion_imag
_atom_type_scat_source
C C 0.0181 0.0091
;
International Tables for Crystallography
(1992, Vol. C, Tables 4.2.6.8 and 6.1.1.4)
;
H H 0.0000 0.0000
;
International Tables for Crystallography
(1992, Vol. C, Table 6.1.1.4)
;
O O 0.0492 0.0322
;
International Tables for Crystallography
(1992, Vol. C, Tables 4.2.6.8 and 6.1.1.4)
;
N N 0.0311 0.0180
;
International Tables for Crystallography
(1992, Vol. C, Tables 4.2.6.8 and 6.1.1.4)
;
S S 0.3331 0.5567
;
International Tables for Crystallography
(1992, Vol. C, Tables 4.2.6.8 and 6.1.1.4)
;

loop_
_geom_angle_atom_site_label_1
_geom_angle_atom_site_label_2
_geom_angle_atom_site_label_3
_geom_angle
_geom_angle_publ_flag
O1 S1 C1 107.16(9) yes
O1 S1 C9 106.37(9) yes
C1 S1 C9 98.79(9) yes
C3 N1 C4 116.36(14) yes
C3 N1 C10 119.49(14) yes
C4 N1 C10 122.17(14) yes
S1 C1 C2 112.32(14) yes
C1 C2 C3 114.28(17) yes
N1 C3 C2 113.28(15) yes
N1 C4 C5 121.31(16) yes
N1 C4 C9 119.51(16) yes
C5 C4 C9 119.12(17) yes
C4 C5 C6 119.99(18) yes
C5 C6 C7 120.58(18) yes
C6 C7 C8 119.77(18) yes
C7 C8 C9 119.16(17) yes
S1 C9 C4 119.35(14) yes
S1 C9 C8 118.91(14) yes
C4 C9 C8 121.36(17) yes
O2 C10 N1 121.60(16) yes
O2 C10 C11 120.37(17) yes
N1 C10 C11 117.94(15) yes
C10 C11 C12 117.78(17) yes
C10 C11 C16 122.50(17) yes
C12 C11 C16 119.16(18) yes
C11 C12 C13 120.17(19) yes
C12 C13 C14 120.2(2) yes
C13 C14 C15 120.2(3) yes
C14 C15 C16 120.2(2) yes
C11 C16 C15 120.15(19) yes
S1 C1 H1 117.329 no
S1 C1 H2 117.246 no
C2 C1 H1 100.397 no
C2 C1 H2 100.638 no
H1 C1 H2 106.401 no
C1 C2 H3 108.544 no
C1 C2 H4 108.495 no
C3 C2 H3 107.839 no
C3 C2 H4 108.124 no
H3 C2 H4 109.491 no
N1 C3 H5 107.873 no
N1 C3 H6 107.104 no
C2 C3 H5 109.431 no
C2 C3 H6 109.628 no
H5 C3 H6 109.445 no
C4 C5 H7 120.019 no
C6 C5 H7 119.979 no
C5 C6 H8 119.568 no
C7 C6 H8 119.845 no
C6 C7 H9 120.049 no
C8 C7 H9 120.179 no
C7 C8 H10 120.342 no
C9 C8 H10 120.491 no
C11 C12 H11 119.719 no
C13 C12 H11 120.114 no
C12 C13 H12 119.559 no
C14 C13 H12 120.283 no
C13 C14 H13 119.692 no
C15 C14 H13 120.119 no
C14 C15 H14 119.953 no
C16 C15 H14 119.894 no
C11 C16 H15 120.364 no
C15 C16 H15 119.481 no

loop_
_geom_bond_atom_site_label_1
_geom_bond_atom_site_label_2
_geom_bond_distance
_geom_bond_publ_flag
S1 O1 1.4918(15) yes
S1 C1 1.815(2) yes
S1 C9 1.7969(19) yes
O2 C10 1.219(2) yes
N1 C3 1.476(3) yes
N1 C4 1.438(3) yes
N1 C10 1.378(3) yes
C1 C2 1.530(3) yes
C2 C3 1.519(3) yes
C4 C5 1.384(3) yes
C4 C9 1.390(3) yes
C5 C6 1.389(3) yes
C6 C7 1.389(3) yes
C7 C8 1.389(3) yes
C8 C9 1.387(3) yes
C10 C11 1.492(3) yes
C11 C12 1.393(3) yes
C11 C16 1.399(3) yes
C12 C13 1.391(3) yes
C13 C14 1.379(4) yes
C14 C15 1.385(4) yes
C15 C16 1.385(3) yes
C1 H1 0.970 no
C1 H2 0.970 no
C2 H3 0.970 no
C2 H4 0.970 no
C3 H5 0.970 no
C3 H6 0.970 no
C5 H7 0.930 no
C6 H8 0.930 no
C7 H9 0.930 no
C8 H10 0.930 no
C12 H11 0.930 no
C13 H12 0.930 no
C14 H13 0.930 no
C15 H14 0.930 no
C16 H15 0.930 no

loop_
_geom_contact_atom_site_label_1
_geom_contact_atom_site_label_2
_geom_contact_distance
_geom_contact_publ_flag
_geom_contact_site_symmetry_2
S1 N1 3.0051(15) no .
S1 C3 3.3329(19) no .
O1 C8 2.899(3) no .
O2 C3 2.754(3) no .
O2 C4 3.566(3) no .
O2 C12 2.887(3) no .
O2 C16 3.496(3) no .
N1 C1 3.107(3) no .
N1 C16 3.051(3) no .
C1 C4 3.290(3) no .
C2 C4 3.321(3) no .
C2 C9 3.401(3) no .
C2 C10 3.440(3) no .
C3 C5 3.454(3) no .
C3 C9 3.144(3) no .
C4 C7 2.787(3) no .
C4 C11 2.879(3) no .
C4 C16 3.067(3) no .
C5 C8 2.785(3) no .
C5 C10 3.105(3) no .
C5 C11 3.198(3) no .
C5 C16 3.545(3) no .
C6 C9 2.755(3) no .
C9 C10 3.551(3) no .
C9 C16 3.547(3) no .
C11 C14 2.784(3) no .
C12 C15 2.774(3) no .
C13 C16 2.774(3) no .
O1 C3 3.274(3) no 2_545
O1 C13 3.448(3) no 1_545
O1 C14 3.529(3) no 1_545
O1 C15 3.400(3) no 3_645
O2 C5 3.371(3) no 2_555
O2 C6 3.507(3) no 2_555
O2 C7 3.413(3) no 4_554
O2 C8 3.232(3) no 4_554
O2 C15 3.573(3) no 2_455
C2 C7 3.511(3) no 4_554
C3 O1 3.274(3) no 2_445
C5 O2 3.371(3) no 2_455
C5 C12 3.589(3) no 2_455
C6 O2 3.507(3) no 2_455
C7 O2 3.413(3) no 4_555
C7 C2 3.511(3) no 4_555
C8 O2 3.232(3) no 4_555
C12 C5 3.589(3) no 2_555
C13 O1 3.448(3) no 1_565
C14 O1 3.529(3) no 1_565
C15 O1 3.400(3) no 3_655
C15 O2 3.573(3) no 2_555
S1 H3 2.8546 no .
S1 H10 2.8378 no .
S1 H15 3.0914 no .
O1 H1 2.9269 no .
O1 H2 3.0776 no .
O1 H10 2.4902 no .
O2 H3 3.3675 no .
O2 H5 3.5142 no .
O2 H6 2.3194 no .
O2 H11 2.7107 no .
N1 H2 3.3179 no .
N1 H3 2.6526 no .
N1 H4 3.3100 no .
N1 H7 2.6312 no .
N1 H15 2.8561 no .
C1 H5 2.7261 no .
C1 H6 3.3820 no .
C3 H1 3.2892 no .
C3 H2 2.6147 no .
C3 H7 3.5881 no .
C4 H2 3.2978 no .
C4 H5 2.5063 no .
C4 H6 3.2108 no .
C4 H8 3.2371 no .
C4 H10 3.2589 no .
C4 H15 2.7777 no .
C5 H5 3.2534 no .
C5 H9 3.2498 no .
C5 H15 3.5408 no .
C6 H10 3.2445 no .
C7 H7 3.2493 no .
C8 H8 3.2414 no .
C9 H2 2.7889 no .
C9 H5 3.1337 no .
C9 H7 3.2338 no .
C9 H9 3.2361 no .
C9 H15 2.9333 no .
C10 H3 3.2630 no .
C10 H5 3.1363 no .
C10 H6 2.4725 no .
C10 H7 2.9658 no .
C10 H11 2.6042 no .
C10 H15 2.7137 no .
C11 H7 3.0764 no .
C11 H12 3.2486 no .
C11 H14 3.2520 no .
C12 H7 3.5454 no .
C12 H13 3.2375 no .
C12 H15 3.2512 no .
C13 H14 3.2334 no .
C14 H11 3.2384 no .
C14 H15 3.2360 no .
C15 H12 3.2360 no .
C16 H11 3.2482 no .
C16 H13 3.2398 no .
H1 H3 2.3042 no .
H1 H4 2.1389 no .
H1 H5 3.4888 no .
H2 H3 2.7523 no .
H2 H4 2.2453 no .
H2 H5 2.4203 no .
H2 H6 3.4672 no .
H3 H5 2.8195 no .
H3 H6 2.3524 no .
H4 H5 2.3634 no .
H4 H6 2.3046 no .
H5 H7 3.4105 no .
H7 H8 2.3124 no .
H8 H9 2.3178 no .
H9 H10 2.3261 no .
H11 H12 2.3160 no .
H12 H13 2.3086 no .
H13 H14 2.3158 no .
H14 H15 2.3064 no .
S1 H2 3.4443 no 2_545
S1 H5 3.5381 no 2_545
S1 H11 3.3543 no 2_555
S1 H14 3.5516 no 3_645
O1 H2 3.0257 no 2_545
O1 H4 3.5911 no 2_545
O1 H5 2.3556 no 2_545
O1 H12 3.0509 no 1_545
O1 H13 3.1753 no 1_545
O1 H14 2.4995 no 3_645
O2 H7 2.6827 no 2_555
O2 H8 2.9507 no 2_555
O2 H9 2.9869 no 4_554
O2 H10 2.6239 no 4_554
O2 H14 3.2905 no 2_455
O2 H15 3.5906 no 2_455
C1 H12 3.5403 no 1_545
C2 H9 3.4605 no 4_554
C2 H12 3.5706 no 2_555
C3 H13 3.5936 no 2_455
C4 H1 3.3299 no 2_445
C5 H1 3.1301 no 2_445
C6 H1 2.8312 no 2_445
C6 H3 3.2489 no 4_555
C6 H4 3.4263 no 4_555
C6 H13 3.4165 no 3_545
C7 H1 2.7345 no 2_445
C7 H3 2.9229 no 4_555
C7 H4 3.3551 no 2_445
C7 H4 3.4131 no 4_555
C7 H6 3.2359 no 4_555
C8 H1 2.9738 no 2_445
C8 H6 3.0025 no 4_555
C8 H12 3.2374 no 1_545
C9 H1 3.2432 no 2_445
C10 H7 2.9862 no 2_555
C11 H7 2.7552 no 2_555
C12 H3 3.5420 no 2_455
C12 H7 2.9333 no 2_555
C12 H9 3.4979 no 3_555
C13 H2 3.5842 no 1_565
C13 H3 3.2278 no 2_455
C13 H5 3.5726 no 2_555
C13 H7 3.5247 no 2_555
C13 H8 3.1694 no 3_555
C13 H9 3.1532 no 3_555
C13 H10 3.5337 no 1_565
C14 H5 3.1663 no 2_555
C14 H6 3.2820 no 2_555
C14 H8 2.9344 no 3_555
C14 H9 3.3275 no 3_555
C15 H4 3.1999 no 4_555
C15 H6 3.1901 no 2_555
C16 H4 3.5249 no 4_555
C16 H7 3.2088 no 2_555
C16 H11 3.4940 no 2_555
H1 C4 3.3299 no 2_545
H1 C5 3.1301 no 2_545
H1 C6 2.8312 no 2_545
H1 C7 2.7345 no 2_545
H1 C8 2.9738 no 2_545
H1 C9 3.2432 no 2_545
H1 H5 3.5144 no 2_545
H1 H8 3.2713 no 2_545
H1 H9 3.1076 no 2_545
H1 H10 3.4646 no 2_545
H1 H12 3.5065 no 2_555
H2 S1 3.4443 no 2_445
H2 O1 3.0257 no 2_445
H2 C13 3.5842 no 1_545
H2 H11 3.5228 no 1_545
H2 H12 3.0221 no 1_545
H3 C6 3.2489 no 4_554
H3 C7 2.9229 no 4_554
H3 C12 3.5420 no 2_555
H3 C13 3.2278 no 2_555
H3 H8 3.2416 no 4_554
H3 H9 2.7033 no 4_554
H3 H11 3.3428 no 2_555
H3 H12 2.7355 no 2_555
H4 O1 3.5911 no 2_445
H4 C6 3.4263 no 4_554
H4 C7 3.3551 no 2_545
H4 C7 3.4132 no 4_554
H4 C15 3.1999 no 4_554
H4 C16 3.5249 no 4_554
H4 H9 3.0879 no 2_545
H4 H14 3.0646 no 4_554
H5 S1 3.5381 no 2_445
H5 O1 2.3556 no 2_445
H5 C13 3.5726 no 2_455
H5 C14 3.1663 no 2_455
H5 H1 3.5144 no 2_445
H5 H13 3.0955 no 2_455
H5 H14 3.4144 no 4_554
H6 C7 3.2359 no 4_554
H6 C8 3.0025 no 4_554
H6 C14 3.2820 no 2_455
H6 C15 3.1901 no 2_455
H6 H9 3.2875 no 4_554
H6 H10 2.8834 no 4_554
H6 H13 3.1854 no 2_455
H6 H14 3.0367 no 2_455
H7 O2 2.6827 no 2_455
H7 C10 2.9862 no 2_455
H7 C11 2.7552 no 2_455
H7 C12 2.9333 no 2_455
H7 C13 3.5247 no 2_455
H7 C16 3.2088 no 2_455
H7 H9 3.5714 no 3_555
H7 H11 3.1907 no 2_455
H8 O2 2.9507 no 2_455
H8 C13 3.1694 no 3_545
H8 C14 2.9344 no 3_545
H8 H1 3.2713 no 2_445
H8 H3 3.2416 no 4_555
H8 H9 3.5927 no 3_555
H8 H10 3.1465 no 3_555
H8 H12 2.9970 no 3_545
H8 H13 2.5839 no 3_545
H9 O2 2.9869 no 4_555
H9 C2 3.4605 no 4_555
H9 C12 3.4979 no 3_545
H9 C13 3.1532 no 3_545
H9 C14 3.3275 no 3_545
H9 H1 3.1076 no 2_445
H9 H3 2.7033 no 4_555
H9 H4 3.0879 no 2_445
H9 H6 3.2875 no 4_555
H9 H7 3.5714 no 3_545
H9 H8 3.5927 no 3_545
H9 H12 3.3291 no 3_545
H10 O2 2.6239 no 4_555
H10 C13 3.5337 no 1_545
H10 H1 3.4646 no 2_445
H10 H6 2.8834 no 4_555
H10 H8 3.1465 no 3_545
H10 H12 2.7794 no 1_545
H10 H13 3.2653 no 1_545
H10 H14 3.2346 no 3_645
H11 S1 3.3543 no 2_455
H11 C16 3.4940 no 2_455
H11 H2 3.5228 no 1_565
H11 H3 3.3428 no 2_455
H11 H7 3.1907 no 2_555
H11 H15 2.9177 no 2_455
H12 O1 3.0509 no 1_565
H12 C1 3.5403 no 1_565
H12 C2 3.5706 no 2_455
H12 C8 3.2374 no 1_565
H12 H1 3.5065 no 2_455
H12 H2 3.0221 no 1_565
H12 H3 2.7355 no 2_455
H12 H8 2.9970 no 3_555
H12 H9 3.3291 no 3_555
H12 H10 2.7794 no 1_565
H13 O1 3.1753 no 1_565
H13 C3 3.5936 no 2_555
H13 C6 3.4165 no 3_555
H13 H5 3.0955 no 2_555
H13 H6 3.1854 no 2_555
H13 H8 2.5839 no 3_555
H13 H10 3.2653 no 1_565
H14 S1 3.5516 no 3_655
H14 O1 2.4995 no 3_655
H14 O2 3.2905 no 2_555
H14 H4 3.0646 no 4_555
H14 H5 3.4144 no 4_555
H14 H6 3.0367 no 2_555
H14 H10 3.2346 no 3_655
H15 O2 3.5906 no 2_555
H15 H11 2.9177 no 2_555

loop_
_geom_torsion_atom_site_label_1
_geom_torsion_atom_site_label_2
_geom_torsion_atom_site_label_3
_geom_torsion_atom_site_label_4
_geom_torsion
_geom_torsion_publ_flag
O1 S1 C1 C2 -167.99(12) no
O1 S1 C9 C4 178.62(12) no
O1 S1 C9 C8 5.63(15) no
C1 S1 C9 C4 -70.48(14) no
C1 S1 C9 C8 116.52(13) no
C9 S1 C1 C2 81.75(13) no
C3 N1 C4 C5 -106.11(17) no
C3 N1 C4 C9 70.9(2) no
C4 N1 C3 C2 -90.82(17) no
C3 N1 C10 O2 0.2(3) no
C3 N1 C10 C11 -176.26(13) no
C10 N1 C3 C2 104.87(17) no
C4 N1 C10 O2 -163.15(15) no
C4 N1 C10 C11 20.4(3) no
C10 N1 C4 C5 57.7(3) no
C10 N1 C4 C9 -125.20(17) no
S1 C1 C2 C3 -68.40(19) no
C1 C2 C3 N1 65.1(2) no
N1 C4 C5 C6 177.11(14) no
N1 C4 C9 S1 9.9(3) no
N1 C4 C9 C8 -177.32(14) no
C5 C4 C9 S1 -173.02(14) no
C5 C4 C9 C8 -0.2(3) no
C9 C4 C5 C6 0.1(3) no
C4 C5 C6 C7 -0.7(3) no
C5 C6 C7 C8 1.4(3) no
C6 C7 C8 C9 -1.6(3) no
C7 C8 C9 S1 173.81(15) no
C7 C8 C9 C4 1.0(3) no
O2 C10 C11 C12 43.0(3) no
O2 C10 C11 C16 -128.38(18) no
N1 C10 C11 C12 -140.52(15) no
N1 C10 C11 C16 48.1(3) no
C10 C11 C12 C13 -172.64(15) no
C10 C11 C16 C15 171.35(15) no
C12 C11 C16 C15 0.1(3) no
C16 C11 C12 C13 -1.0(3) no
C11 C12 C13 C14 1.8(3) no
C12 C13 C14 C15 -1.7(4) no
C13 C14 C15 C16 0.8(4) no
C14 C15 C16 C11 -0.0(3) no
